data_2002575
loop_
_publ_author_name
'Soll, M'
'Mueller-Buschbaum, Hk'

_publ_section_title 'Das erste Lanthanoid-Oxomercurat: Ho2 Hg O4'
_journal_name_full 'Journal of the Less-Common Metals'
_journal_page_first 321
_journal_page_last 326
_journal_paper_doi 10.1016/0022-5088(91)90335-2
_journal_volume 170
_journal_year 1991
_chemical_formula_structural 'Ho2 (Hg O4)'
_chemical_formula_sum 'Hg Ho2 O4'
_chemical_name_systematic 'Diholmium mercurate'
_space_group_IT_number 12
_symmetry_cell_setting monoclinic
_symmetry_Int_Tables_number 12
_symmetry_space_group_name_Hall '-C 2y'
_symmetry_space_group_name_H-M 'C 1 2/m 1'
_cell_angle_alpha 90
_cell_angle_beta 133.88(3)
_cell_angle_gamma 90
_cell_formula_units_Z 4
_cell_length_a 13.552(6)
_cell_length_b 3.609(2)
_cell_length_c 11.755(6)
_cell_volume 414.4
_refine_ls_R_factor_all 0.058
_cod_database_code 2002575

loop_
_symmetry_equiv_pos_as_xyz
x,y,z
x,-y,z
-x,-y,-z
-x,y,-z
1/2+x,1/2+y,z
1/2+x,1/2-y,z
1/2-x,1/2-y,-z
1/2-x,1/2+y,-z

loop_
_atom_site_label
_atom_site_type_symbol
_atom_site_symmetry_multiplicity
_atom_site_Wyckoff_symbol
_atom_site_fract_x
_atom_site_fract_y
_atom_site_fract_z
_atom_site_occupancy
_atom_site_attached_hydrogens
_atom_site_calc_flag
Ho1 Ho3+ 4 i 0.3419(1) 0. 0.4609(1) 1. 0 d
Ho2 Ho3+ 4 i 0.1409(1) 0. 0.8011(2) 1. 0 d
Hg1 Hg2+ 4 i 0.4515(1) 0. 0.8370(1) 1. 0 d
O1 O2- 4 i 0.255(2) 0. 0.722(2) 1. 0 d
O2 O2- 4 i 0.353(2) 0. 0.055(2) 1. 0 d
O3 O2- 4 i 0.118(2) 0. 0.384(2) 1. 0 d
O4 O2- 4 i 0.571(2) 0. 0.651(2) 1. 0 d

loop_
_atom_type_symbol
_atom_type_oxidation_number
Ho3+ 3.000
Hg2+ 2.000
O2- -2.000
